data_4325148
loop_
_publ_author_name
'Oliver Kluge'
'Katharina Grummt'
'Ralf Biedermann'
'Harald Krautscheid'

_publ_section_title
;
 Trialkylphosphine-Stabilized Copper(I) Phenylchalcogenolate Complexes -
 Crystal Structures and Copper-Chalcogenolate Bonding
;
_journal_name_full 'Inorganic Chemistry'
_journal_page_first 4742
_journal_page_last 4752
_journal_paper_doi 10.1021/ic102249g
_journal_volume 50
_journal_year 2011
_chemical_formula_moiety 'C72 H114 Cu6 P4 Se6'
_chemical_formula_sum 'C72 H114 Cu6 P4 Se6'
_chemical_formula_weight 1958.51
_chemical_name_common tetrakis(triisopropylphosphino)-hexakis(copper-phenylselenolate)
_chemical_name_systematic
;
tris(\m~3~-phenylselenido)-tris(\m~2~-phenylselenido)
-tetrakis(triisopropylphosphine)-hexa-copper
;
_space_group_IT_number 2
_symmetry_cell_setting triclinic
_symmetry_Int_Tables_number 2
_symmetry_space_group_name_Hall '-P 1'
_symmetry_space_group_name_H-M 'P -1'
_atom_sites_solution_hydrogens geom
_atom_sites_solution_primary direct
_atom_sites_solution_secondary difmap
_audit_creation_method SHELXL-97
_cell_angle_alpha 102.399(4)
_cell_angle_beta 103.369(4)
_cell_angle_gamma 100.992(4)
_cell_formula_units_Z 2
_cell_length_a 14.9051(7)
_cell_length_b 16.5766(9)
_cell_length_c 18.5139(10)
_cell_measurement_reflns_used 37738
_cell_measurement_temperature 180(2)
_cell_measurement_theta_max 28.22
_cell_measurement_theta_min 1.59
_cell_volume 4205.3(4)
_computing_cell_refinement 'STOE X-AREA'
_computing_data_collection 'STOE X-AREA'
_computing_data_reduction 'STOE X-RED'
_computing_structure_refinement 'SHELXL-97 (Sheldrick, 1997)'
_computing_structure_solution 'SIR 92'
_diffrn_ambient_temperature 180(2)
_diffrn_detector 'image plate (34 cm diameter / schwenk)'
_diffrn_detector_area_resol_mean 6.67
_diffrn_detector_type STOE
_diffrn_measured_fraction_theta_full 0.966
_diffrn_measured_fraction_theta_max 0.966
_diffrn_measurement_details ' 236 frames, detector distance = 110 mm'
_diffrn_measurement_device '2-circle goniometer'
_diffrn_measurement_device_type 'STOE IPDS 2T'
_diffrn_measurement_method 'rotation method'
_diffrn_radiation_collimation '0.5 mm diameter, multiple pinhole'
_diffrn_radiation_monochromator 'plane graphite'
_diffrn_radiation_polarisn_norm 0
_diffrn_radiation_type 'Mo K\a'
_diffrn_radiation_wavelength 0.71073
_diffrn_reflns_av_R_equivalents 0.0422
_diffrn_reflns_av_sigmaI/netI 0.0473
_diffrn_reflns_limit_h_max 18
_diffrn_reflns_limit_h_min -18
_diffrn_reflns_limit_k_max 20
_diffrn_reflns_limit_k_min -21
_diffrn_reflns_limit_l_max 23
_diffrn_reflns_limit_l_min -23
_diffrn_reflns_number 33502
_diffrn_reflns_theta_full 27.00
_diffrn_reflns_theta_max 27.00
_diffrn_reflns_theta_min 1.59
_diffrn_source 'sealed X-ray tube, 12 x 0.4 mm long-fine focus'
_diffrn_source_current 40
_diffrn_source_power 2.00
_diffrn_source_voltage 50
_exptl_absorpt_coefficient_mu 4.199
_exptl_absorpt_correction_T_max 0.4179
_exptl_absorpt_correction_T_min 0.3370
_exptl_absorpt_correction_type integration
_exptl_absorpt_process_details 'STOE X-RED'
_exptl_crystal_colour yellow
_exptl_crystal_density_diffrn 1.547
_exptl_crystal_description block
_exptl_crystal_F_000 1968
_exptl_crystal_size_max 0.38
_exptl_crystal_size_mid 0.37
_exptl_crystal_size_min 0.35
_refine_diff_density_max 0.697
_refine_diff_density_min -0.475
_refine_diff_density_rms 0.073
_refine_ls_extinction_method none
_refine_ls_goodness_of_fit_ref 0.963
_refine_ls_hydrogen_treatment constr
_refine_ls_matrix_type full
_refine_ls_number_parameters 817
_refine_ls_number_reflns 17717
_refine_ls_number_restraints 0
_refine_ls_restrained_S_all 0.963
_refine_ls_R_factor_all 0.0451
_refine_ls_R_factor_gt 0.0296
_refine_ls_shift/su_max 0.001
_refine_ls_shift/su_mean 0.000
_refine_ls_structure_factor_coef Fsqd
_refine_ls_weighting_details 'calc w=1/[\s^2^(Fo^2^)+(0.0339P)^2^+0.0000P] where P=(Fo^2^+2Fc^2^)/3'
_refine_ls_weighting_scheme calc
_refine_ls_wR_factor_gt 0.0651
_refine_ls_wR_factor_ref 0.0703
_reflns_number_gt 13767
_reflns_number_total 17717
_reflns_threshold_expression >2sigma(I)
_cod_data_source_file ic102249g_si_002_09.cif
_cod_data_source_block 09
_cod_database_code 4325148

loop_
_symmetry_equiv_pos_as_xyz
'x, y, z'
'-x, -y, -z'

loop_
_atom_site_label
_atom_site_type_symbol
_atom_site_fract_x
_atom_site_fract_y
_atom_site_fract_z
_atom_site_U_iso_or_equiv
_atom_site_adp_type
_atom_site_occupancy
_atom_site_symmetry_multiplicity
_atom_site_calc_flag
_atom_site_refinement_flags
Cu1 Cu 0.82019(3) 0.74091(2) 0.50244(2) 0.03490(9) Uani 1 1 d .
Cu2 Cu 0.81021(3) 0.74093(2) 0.31171(2) 0.03319(9) Uani 1 1 d .
Cu3 Cu 0.62609(3) 0.73293(2) 0.30641(2) 0.02945(8) Uani 1 1 d .
Cu4 Cu 0.77688(3) 0.73875(2) 0.12584(2) 0.02968(8) Uani 1 1 d .
Cu5 Cu 0.58927(3) 0.56877(2) 0.21146(2) 0.03061(8) Uani 1 1 d .
Cu6 Cu 0.58296(3) 0.83581(2) 0.21135(2) 0.03154(8) Uani 1 1 d .
Se1 Se 0.92864(2) 0.77950(2) 0.429551(19) 0.03684(8) Uani 1 1 d .
Se2 Se 0.66217(2) 0.67621(2) 0.416610(18) 0.03748(8) Uani 1 1 d .
Se3 Se 0.73968(2) 0.863029(17) 0.307295(16) 0.02646(6) Uani 1 1 d .
Se4 Se 0.74064(2) 0.633748(19) 0.193903(18) 0.03126(7) Uani 1 1 d .
Se5 Se 0.49722(2) 0.669760(17) 0.188544(16) 0.02731(7) Uani 1 1 d .
Se6 Se 0.64519(2) 0.798758(19) 0.097918(17) 0.02925(7) Uani 1 1 d .
P1 P 0.86944(6) 0.76283(6) 0.63095(5) 0.03737(19) Uani 1 1 d .
P2 P 0.91891(6) 0.76778(5) 0.10335(5) 0.03097(17) Uani 1 1 d .
P3 P 0.54472(6) 0.42764(5) 0.19555(5) 0.03194(17) Uani 1 1 d .
P4 P 0.46802(6) 0.90643(5) 0.20731(5) 0.03165(17) Uani 1 1 d .
C1 C 1.0118(3) 0.7043(2) 0.4412(2) 0.0453(8) Uani 1 1 d .
C2 C 1.1100(3) 0.7428(3) 0.4607(3) 0.0648(12) Uani 1 1 d .
H2 H 1.1300 0.8007 0.4648 0.078 Uiso 1 1 calc R
C3 C 1.1778(4) 0.6967(4) 0.4742(3) 0.0873(17) Uani 1 1 d .
H3 H 1.2426 0.7233 0.4885 0.105 Uiso 1 1 calc R
C4 C 1.1476(5) 0.6123(4) 0.4659(3) 0.0848(16) Uani 1 1 d .
H4 H 1.1929 0.5811 0.4738 0.102 Uiso 1 1 calc R
C5 C 1.0515(5) 0.5696(4) 0.4463(3) 0.0851(17) Uani 1 1 d .
H5 H 1.0328 0.5114 0.4412 0.102 Uiso 1 1 calc R
C6 C 0.9819(4) 0.6193(3) 0.4340(2) 0.0648(12) Uani 1 1 d .
H6 H 0.9172 0.5932 0.4212 0.078 Uiso 1 1 calc R
C7 C 0.5703(2) 0.6902(2) 0.47452(18) 0.0360(7) Uani 1 1 d .
C8 C 0.5293(3) 0.6220(2) 0.5000(2) 0.0476(9) Uani 1 1 d .
H8 H 0.5463 0.5706 0.4891 0.057 Uiso 1 1 calc R
C9 C 0.4632(3) 0.6311(3) 0.5414(2) 0.0576(11) Uani 1 1 d .
H9 H 0.4373 0.5859 0.5588 0.069 Uiso 1 1 calc R
C10 C 0.4358(3) 0.7056(3) 0.5569(2) 0.0619(11) Uani 1 1 d .
H10 H 0.3920 0.7110 0.5850 0.074 Uiso 1 1 calc R
C11 C 0.4735(3) 0.7732(3) 0.5307(3) 0.0608(11) Uani 1 1 d .
H11 H 0.4544 0.8237 0.5406 0.073 Uiso 1 1 calc R
C12 C 0.5403(3) 0.7650(3) 0.4892(2) 0.0493(9) Uani 1 1 d .
H12 H 0.5650 0.8102 0.4712 0.059 Uiso 1 1 calc R
C13 C 0.7563(2) 0.93244(18) 0.41126(17) 0.0304(6) Uani 1 1 d .
C14 C 0.8464(3) 0.9652(2) 0.4642(2) 0.0431(8) Uani 1 1 d .
H14 H 0.8996 0.9522 0.4512 0.052 Uiso 1 1 calc R
C15 C 0.8560(3) 1.0175(3) 0.5364(2) 0.0562(11) Uani 1 1 d .
H15 H 0.9161 1.0385 0.5719 0.067 Uiso 1 1 calc R
C16 C 0.7784(3) 1.0390(3) 0.5567(2) 0.0603(12) Uani 1 1 d .
H16 H 0.7861 1.0744 0.6052 0.072 Uiso 1 1 calc R
C17 C 0.6892(3) 1.0074(2) 0.5041(2) 0.0574(11) Uani 1 1 d .
H17 H 0.6365 1.0216 0.5173 0.069 Uiso 1 1 calc R
C18 C 0.6779(3) 0.9543(2) 0.4314(2) 0.0420(8) Uani 1 1 d .
H18 H 0.6176 0.9334 0.3961 0.050 Uiso 1 1 calc R
C19 C 0.8165(2) 0.55180(19) 0.17687(19) 0.0328(7) Uani 1 1 d .
C20 C 0.7917(3) 0.4935(2) 0.1043(2) 0.0452(8) Uani 1 1 d .
H20 H 0.7414 0.4958 0.0649 0.054 Uiso 1 1 calc R
C21 C 0.8424(3) 0.4316(3) 0.0909(3) 0.0560(10) Uani 1 1 d .
H21 H 0.8249 0.3920 0.0430 0.067 Uiso 1 1 calc R
C22 C 0.9187(3) 0.4292(3) 0.1490(3) 0.0584(11) Uani 1 1 d .
H22 H 0.9525 0.3881 0.1400 0.070 Uiso 1 1 calc R
C23 C 0.9449(3) 0.4887(2) 0.2211(3) 0.0529(10) Uani 1 1 d .
H23 H 0.9965 0.4876 0.2600 0.064 Uiso 1 1 calc R
C24 C 0.8932(3) 0.5498(2) 0.2347(2) 0.0407(8) Uani 1 1 d .
H24 H 0.9105 0.5893 0.2827 0.049 Uiso 1 1 calc R
C25 C 0.3836(2) 0.63762(18) 0.22092(17) 0.0291(6) Uani 1 1 d .
C26 C 0.3871(2) 0.6506(2) 0.29828(19) 0.0380(7) Uani 1 1 d .
H26 H 0.4456 0.6732 0.3356 0.046 Uiso 1 1 calc R
C27 C 0.3047(3) 0.6305(2) 0.3210(2) 0.0469(9) Uani 1 1 d .
H27 H 0.3085 0.6396 0.3731 0.056 Uiso 1 1 calc R
C28 C 0.2171(3) 0.5972(2) 0.2662(3) 0.0542(10) Uani 1 1 d .
H28 H 0.1619 0.5843 0.2812 0.065 Uiso 1 1 calc R
C29 C 0.2123(3) 0.5830(2) 0.1885(3) 0.0558(10) Uani 1 1 d .
H29 H 0.1535 0.5599 0.1515 0.067 Uiso 1 1 calc R
C30 C 0.2949(2) 0.6031(2) 0.1654(2) 0.0413(8) Uani 1 1 d .
H30 H 0.2909 0.5936 0.1132 0.050 Uiso 1 1 calc R
C31 C 0.7068(2) 0.9062(2) 0.08311(19) 0.0341(7) Uani 1 1 d .
C32 C 0.7553(3) 0.9773(2) 0.1447(2) 0.0465(9) Uani 1 1 d .
H32 H 0.7587 0.9745 0.1949 0.056 Uiso 1 1 calc R
C33 C 0.7990(3) 1.0531(3) 0.1316(3) 0.0634(12) Uani 1 1 d .
H33 H 0.8303 1.1009 0.1730 0.076 Uiso 1 1 calc R
C34 C 0.7959(3) 1.0573(3) 0.0573(3) 0.0622(12) Uani 1 1 d .
H34 H 0.8252 1.1078 0.0488 0.075 Uiso 1 1 calc R
C35 C 0.7495(3) 0.9870(3) -0.0040(3) 0.0601(12) Uani 1 1 d .
H35 H 0.7488 0.9895 -0.0538 0.072 Uiso 1 1 calc R
C36 C 0.7032(3) 0.9115(3) 0.0083(2) 0.0458(9) Uani 1 1 d .
H36 H 0.6700 0.8647 -0.0335 0.055 Uiso 1 1 calc R
C37 C 0.8361(3) 0.8614(2) 0.6791(2) 0.0526(10) Uani 1 1 d .
H37 H 0.8752 0.9097 0.6685 0.063 Uiso 1 1 calc R
C38 C 0.8575(4) 0.8820(3) 0.7669(2) 0.0676(13) Uani 1 1 d .
H38A H 0.8465 0.9367 0.7863 0.101 Uiso 1 1 calc R
H38B H 0.9228 0.8833 0.7892 0.101 Uiso 1 1 calc R
H38C H 0.8165 0.8390 0.7803 0.101 Uiso 1 1 calc R
C39 C 0.7342(3) 0.8574(3) 0.6400(3) 0.0612(11) Uani 1 1 d .
H39A H 0.6928 0.8088 0.6457 0.092 Uiso 1 1 calc R
H39B H 0.7264 0.8526 0.5861 0.092 Uiso 1 1 calc R
H39C H 0.7185 0.9085 0.6631 0.092 Uiso 1 1 calc R
C40 C 1.0007(3) 0.7880(3) 0.6769(2) 0.0509(9) Uani 1 1 d .
H40 H 1.0121 0.8005 0.7329 0.061 Uiso 1 1 calc R
C41 C 1.0412(3) 0.7117(3) 0.6504(3) 0.0682(13) Uani 1 1 d .
H41A H 1.0303 0.6983 0.5955 0.102 Uiso 1 1 calc R
H41B H 1.0102 0.6631 0.6638 0.102 Uiso 1 1 calc R
H41C H 1.1084 0.7260 0.6752 0.102 Uiso 1 1 calc R
C42 C 1.0511(3) 0.8675(3) 0.6583(2) 0.0635(12) Uani 1 1 d .
H42A H 1.1188 0.8778 0.6790 0.095 Uiso 1 1 calc R
H42B H 1.0307 0.9160 0.6809 0.095 Uiso 1 1 calc R
H42C H 1.0354 0.8585 0.6034 0.095 Uiso 1 1 calc R
C43 C 0.8107(3) 0.6766(2) 0.6674(2) 0.0527(10) Uani 1 1 d .
H43 H 0.7501 0.6888 0.6719 0.063 Uiso 1 1 calc R
C44 C 0.7840(4) 0.5900(2) 0.6061(3) 0.0629(12) Uani 1 1 d .
H44A H 0.8411 0.5753 0.5984 0.094 Uiso 1 1 calc R
H44B H 0.7454 0.5940 0.5584 0.094 Uiso 1 1 calc R
H44C H 0.7490 0.5467 0.6233 0.094 Uiso 1 1 calc R
C45 C 0.8612(4) 0.6682(3) 0.7463(3) 0.0693(13) Uani 1 1 d .
H45A H 0.8197 0.6265 0.7607 0.104 Uiso 1 1 calc R
H45B H 0.8772 0.7223 0.7840 0.104 Uiso 1 1 calc R
H45C H 0.9183 0.6504 0.7438 0.104 Uiso 1 1 calc R
C46 C 0.9624(3) 0.6732(2) 0.0668(2) 0.0417(8) Uani 1 1 d .
H46 H 0.9640 0.6416 0.1060 0.050 Uiso 1 1 calc R
C47 C 1.0647(3) 0.6918(3) 0.0589(3) 0.0641(12) Uani 1 1 d .
H47A H 1.0840 0.6394 0.0489 0.096 Uiso 1 1 calc R
H47B H 1.1074 0.7305 0.1058 0.096 Uiso 1 1 calc R
H47C H 1.0663 0.7169 0.0169 0.096 Uiso 1 1 calc R
C48 C 0.8928(3) 0.6104(3) -0.0083(2) 0.0630(12) Uani 1 1 d .
H48A H 0.8936 0.6352 -0.0506 0.094 Uiso 1 1 calc R
H48B H 0.8296 0.5989 -0.0027 0.094 Uiso 1 1 calc R
H48C H 0.9122 0.5580 -0.0183 0.094 Uiso 1 1 calc R
C49 C 1.0143(2) 0.8275(2) 0.19424(19) 0.0392(8) Uani 1 1 d .
H49 H 1.0728 0.8481 0.1809 0.047 Uiso 1 1 calc R
C50 C 1.0344(3) 0.7703(2) 0.2482(2) 0.0457(9) Uani 1 1 d .
H50A H 1.0781 0.8044 0.2968 0.069 Uiso 1 1 calc R
H50B H 1.0618 0.7272 0.2252 0.069 Uiso 1 1 calc R
H50C H 0.9759 0.7437 0.2564 0.069 Uiso 1 1 calc R
C51 C 0.9848(3) 0.9057(2) 0.2348(2) 0.0567(11) Uani 1 1 d .
H51A H 0.9312 0.8866 0.2528 0.085 Uiso 1 1 calc R
H51B H 0.9677 0.9382 0.1990 0.085 Uiso 1 1 calc R
H51C H 1.0372 0.9407 0.2778 0.085 Uiso 1 1 calc R
C52 C 0.9243(3) 0.8422(3) 0.0404(2) 0.0537(10) Uani 1 1 d .
H52 H 0.8949 0.8866 0.0610 0.064 Uiso 1 1 calc R
C53 C 1.0245(4) 0.8906(4) 0.0422(4) 0.105(2) Uani 1 1 d .
H53A H 1.0575 0.8505 0.0223 0.157 Uiso 1 1 calc R
H53B H 1.0597 0.9216 0.0943 0.157 Uiso 1 1 calc R
H53C H 1.0186 0.9297 0.0110 0.157 Uiso 1 1 calc R
C54 C 0.8597(4) 0.7980(4) -0.0414(2) 0.0814(16) Uani 1 1 d .
H54A H 0.8476 0.8401 -0.0681 0.122 Uiso 1 1 calc R
H54B H 0.8004 0.7653 -0.0389 0.122 Uiso 1 1 calc R
H54C H 0.8903 0.7607 -0.0684 0.122 Uiso 1 1 calc R
C55 C 0.6481(3) 0.3789(2) 0.2102(3) 0.0532(10) Uani 1 1 d .
H55 H 0.6854 0.3964 0.1764 0.064 Uiso 1 1 calc R
C56 C 0.7133(3) 0.4179(3) 0.2934(3) 0.0743(14) Uani 1 1 d .
H56A H 0.6806 0.4006 0.3287 0.111 Uiso 1 1 calc R
H56B H 0.7293 0.4791 0.3045 0.111 Uiso 1 1 calc R
H56C H 0.7705 0.3984 0.2987 0.111 Uiso 1 1 calc R
C57 C 0.6237(4) 0.2807(3) 0.1883(4) 0.0825(17) Uani 1 1 d .
H57A H 0.6811 0.2620 0.1910 0.124 Uiso 1 1 calc R
H57B H 0.5818 0.2584 0.1367 0.124 Uiso 1 1 calc R
H57C H 0.5928 0.2606 0.2234 0.124 Uiso 1 1 calc R
C58 C 0.4731(3) 0.3851(2) 0.2564(2) 0.0400(8) Uani 1 1 d .
H58 H 0.5188 0.3753 0.2990 0.048 Uiso 1 1 calc R
C59 C 0.3981(3) 0.2987(2) 0.2166(3) 0.0547(10) Uani 1 1 d .
H59A H 0.3756 0.2765 0.2547 0.082 Uiso 1 1 calc R
H59B H 0.4267 0.2590 0.1900 0.082 Uiso 1 1 calc R
H59C H 0.3456 0.3071 0.1803 0.082 Uiso 1 1 calc R
C60 C 0.4278(3) 0.4521(2) 0.2932(2) 0.0479(9) Uani 1 1 d .
H60A H 0.3812 0.4632 0.2537 0.072 Uiso 1 1 calc R
H60B H 0.4762 0.5039 0.3205 0.072 Uiso 1 1 calc R
H60C H 0.3975 0.4314 0.3285 0.072 Uiso 1 1 calc R
C61 C 0.4734(3) 0.3788(2) 0.0932(2) 0.0429(8) Uani 1 1 d .
H61 H 0.4520 0.3169 0.0844 0.052 Uiso 1 1 calc R
C62 C 0.3869(3) 0.4147(2) 0.0749(2) 0.0512(10) Uani 1 1 d .
H62A H 0.4076 0.4752 0.0821 0.077 Uiso 1 1 calc R
H62B H 0.3487 0.4040 0.1087 0.077 Uiso 1 1 calc R
H62C H 0.3499 0.3878 0.0224 0.077 Uiso 1 1 calc R
C63 C 0.5355(3) 0.3973(2) 0.0399(2) 0.0551(11) Uani 1 1 d .
H63A H 0.4975 0.3754 -0.0129 0.083 Uiso 1 1 calc R
H63B H 0.5871 0.3703 0.0482 0.083 Uiso 1 1 calc R
H63C H 0.5607 0.4579 0.0511 0.083 Uiso 1 1 calc R
C64 C 0.3730(2) 0.8595(2) 0.24824(19) 0.0336(7) Uani 1 1 d .
H64 H 0.3517 0.7986 0.2208 0.040 Uiso 1 1 calc R
C65 C 0.4137(3) 0.8638(2) 0.3334(2) 0.0455(8) Uani 1 1 d .
H65A H 0.4333 0.9223 0.3636 0.068 Uiso 1 1 calc R
H65B H 0.4675 0.8394 0.3392 0.068 Uiso 1 1 calc R
H65C H 0.3656 0.8324 0.3507 0.068 Uiso 1 1 calc R
C66 C 0.2826(3) 0.8930(3) 0.2368(3) 0.0515(9) Uani 1 1 d .
H66A H 0.2353 0.8584 0.2525 0.077 Uiso 1 1 calc R
H66B H 0.2583 0.8904 0.1834 0.077 Uiso 1 1 calc R
H66C H 0.2980 0.9510 0.2675 0.077 Uiso 1 1 calc R
C67 C 0.3999(3) 0.8972(2) 0.1067(2) 0.0454(8) Uani 1 1 d .
H67 H 0.3501 0.9279 0.1090 0.055 Uiso 1 1 calc R
C68 C 0.3510(3) 0.8030(3) 0.0631(2) 0.0591(11) Uani 1 1 d .
H68A H 0.3173 0.7992 0.0111 0.089 Uiso 1 1 calc R
H68B H 0.3070 0.7800 0.0885 0.089 Uiso 1 1 calc R
H68C H 0.3984 0.7711 0.0625 0.089 Uiso 1 1 calc R
C69 C 0.4644(3) 0.9379(3) 0.0631(3) 0.0626(12) Uani 1 1 d .
H69A H 0.5113 0.9064 0.0573 0.094 Uiso 1 1 calc R
H69B H 0.4957 0.9960 0.0918 0.094 Uiso 1 1 calc R
H69C H 0.4263 0.9365 0.0132 0.094 Uiso 1 1 calc R
C70 C 0.5051(3) 1.0233(2) 0.2602(2) 0.0460(9) Uani 1 1 d .
H70 H 0.5014 1.0259 0.3128 0.055 Uiso 1 1 calc R
C71 C 0.6097(3) 1.0640(2) 0.2684(3) 0.0628(12) Uani 1 1 d .
H71A H 0.6174 1.0647 0.2185 0.094 Uiso 1 1 calc R
H71B H 0.6494 1.0313 0.2909 0.094 Uiso 1 1 calc R
H71C H 0.6278 1.1213 0.3010 0.094 Uiso 1 1 calc R
C72 C 0.4402(3) 1.0786(2) 0.2300(3) 0.0651(12) Uani 1 1 d .
H72A H 0.4563 1.1332 0.2671 0.098 Uiso 1 1 calc R
H72B H 0.3747 1.0505 0.2222 0.098 Uiso 1 1 calc R
H72C H 0.4492 1.0865 0.1820 0.098 Uiso 1 1 calc R

loop_
_atom_site_aniso_label
_atom_site_aniso_U_11
_atom_site_aniso_U_22
_atom_site_aniso_U_33
_atom_site_aniso_U_23
_atom_site_aniso_U_13
_atom_site_aniso_U_12
Cu1 0.0329(2) 0.0414(2) 0.0299(2) 0.00667(15) 0.01078(16) 0.00965(16)
Cu2 0.0299(2) 0.0376(2) 0.0356(2) 0.00913(16) 0.01449(16) 0.01126(15)
Cu3 0.0269(2) 0.03399(19) 0.02577(18) 0.00409(14) 0.01072(15) 0.00441(14)
Cu4 0.02459(19) 0.03376(19) 0.02971(19) 0.00362(14) 0.01171(15) 0.00588(14)
Cu5 0.0309(2) 0.02873(18) 0.0321(2) 0.00657(14) 0.01166(15) 0.00586(14)
Cu6 0.0307(2) 0.0401(2) 0.03052(19) 0.01121(15) 0.01415(16) 0.01623(15)
Se1 0.03293(18) 0.04858(18) 0.03392(17) 0.01289(14) 0.01346(14) 0.01498(14)
Se2 0.03145(18) 0.05204(19) 0.02876(16) 0.01390(14) 0.00994(13) 0.00506(14)
Se3 0.02624(15) 0.02876(14) 0.02375(14) 0.00431(10) 0.00891(11) 0.00641(11)
Se4 0.02931(17) 0.03258(15) 0.03623(17) 0.00803(12) 0.01740(13) 0.00949(12)
Se5 0.02758(16) 0.02908(14) 0.02478(14) 0.00595(11) 0.00914(11) 0.00548(11)
Se6 0.02524(16) 0.03719(16) 0.02568(15) 0.00575(11) 0.01067(12) 0.00763(11)
P1 0.0370(5) 0.0454(5) 0.0292(4) 0.0093(3) 0.0112(4) 0.0080(4)
P2 0.0246(4) 0.0403(4) 0.0289(4) 0.0072(3) 0.0127(3) 0.0065(3)
P3 0.0377(5) 0.0295(4) 0.0327(4) 0.0103(3) 0.0161(3) 0.0085(3)
P4 0.0304(4) 0.0334(4) 0.0378(4) 0.0123(3) 0.0155(3) 0.0136(3)
C1 0.051(2) 0.064(2) 0.0329(18) 0.0166(16) 0.0202(16) 0.0296(18)
C2 0.044(3) 0.096(3) 0.066(3) 0.026(2) 0.019(2) 0.034(2)
C3 0.068(4) 0.119(5) 0.084(4) 0.023(3) 0.024(3) 0.047(3)
C4 0.096(5) 0.091(4) 0.080(4) 0.019(3) 0.027(3) 0.053(3)
C5 0.135(6) 0.071(3) 0.063(3) 0.013(2) 0.037(3) 0.053(3)
C6 0.092(4) 0.067(3) 0.041(2) 0.0109(19) 0.022(2) 0.035(2)
C7 0.0254(17) 0.054(2) 0.0272(16) 0.0124(14) 0.0069(13) 0.0056(13)
C8 0.049(2) 0.056(2) 0.040(2) 0.0189(16) 0.0189(17) 0.0046(17)
C9 0.046(2) 0.079(3) 0.050(2) 0.027(2) 0.0202(19) 0.002(2)
C10 0.051(3) 0.098(3) 0.044(2) 0.022(2) 0.023(2) 0.021(2)
C11 0.058(3) 0.076(3) 0.052(2) 0.014(2) 0.016(2) 0.027(2)
C12 0.047(2) 0.063(2) 0.044(2) 0.0226(18) 0.0177(17) 0.0146(18)
C13 0.0370(18) 0.0264(14) 0.0245(15) 0.0032(11) 0.0106(13) 0.0020(12)
C14 0.037(2) 0.0435(18) 0.0350(18) -0.0052(14) 0.0075(15) -0.0004(14)
C15 0.045(2) 0.058(2) 0.040(2) -0.0098(17) 0.0014(17) -0.0056(18)
C16 0.067(3) 0.056(2) 0.040(2) -0.0140(17) 0.025(2) -0.006(2)
C17 0.060(3) 0.056(2) 0.050(2) -0.0078(18) 0.030(2) 0.0076(19)
C18 0.0316(19) 0.0483(19) 0.0372(18) -0.0044(14) 0.0120(14) 0.0045(14)
C19 0.0308(17) 0.0335(15) 0.0369(17) 0.0061(12) 0.0180(14) 0.0087(12)
C20 0.046(2) 0.050(2) 0.0395(19) 0.0016(15) 0.0196(16) 0.0164(16)
C21 0.052(3) 0.058(2) 0.057(2) -0.0060(19) 0.028(2) 0.0205(19)
C22 0.051(3) 0.058(2) 0.076(3) 0.009(2) 0.032(2) 0.0316(19)
C23 0.043(2) 0.056(2) 0.066(3) 0.0173(19) 0.0171(19) 0.0243(17)
C24 0.042(2) 0.0357(17) 0.0435(19) 0.0055(14) 0.0139(16) 0.0108(14)
C25 0.0253(16) 0.0276(14) 0.0329(16) 0.0062(11) 0.0084(12) 0.0056(11)
C26 0.0368(19) 0.0422(18) 0.0341(17) 0.0085(13) 0.0120(14) 0.0078(14)
C27 0.044(2) 0.056(2) 0.047(2) 0.0161(17) 0.0230(17) 0.0120(16)
C28 0.039(2) 0.056(2) 0.072(3) 0.016(2) 0.030(2) 0.0069(17)
C29 0.028(2) 0.055(2) 0.067(3) 0.0030(19) 0.0044(18) -0.0026(16)
C30 0.0324(19) 0.0455(19) 0.0363(18) 0.0030(14) 0.0039(14) 0.0036(14)
C31 0.0259(17) 0.0487(18) 0.0363(17) 0.0202(14) 0.0132(13) 0.0147(13)
C32 0.044(2) 0.048(2) 0.0405(19) 0.0141(15) 0.0094(16) -0.0059(15)
C33 0.058(3) 0.056(2) 0.070(3) 0.024(2) 0.015(2) -0.0048(19)
C34 0.048(3) 0.073(3) 0.086(3) 0.053(3) 0.030(2) 0.015(2)
C35 0.063(3) 0.091(3) 0.057(3) 0.054(3) 0.032(2) 0.034(2)
C36 0.043(2) 0.069(2) 0.0368(19) 0.0269(17) 0.0135(16) 0.0229(17)
C37 0.062(3) 0.050(2) 0.044(2) 0.0063(16) 0.0205(19) 0.0113(18)
C38 0.088(4) 0.066(3) 0.041(2) -0.0055(19) 0.022(2) 0.019(2)
C39 0.064(3) 0.053(2) 0.067(3) 0.006(2) 0.016(2) 0.029(2)
C40 0.045(2) 0.068(2) 0.0335(19) 0.0063(17) 0.0093(16) 0.0087(18)
C41 0.049(3) 0.108(4) 0.054(3) 0.020(2) 0.015(2) 0.039(2)
C42 0.042(2) 0.080(3) 0.050(2) 0.003(2) 0.0096(19) -0.007(2)
C43 0.062(3) 0.051(2) 0.050(2) 0.0157(17) 0.0227(19) 0.0133(18)
C44 0.093(4) 0.041(2) 0.062(3) 0.0127(18) 0.033(2) 0.019(2)
C45 0.094(4) 0.081(3) 0.049(2) 0.036(2) 0.029(2) 0.029(3)
C46 0.040(2) 0.051(2) 0.0383(19) 0.0046(15) 0.0210(15) 0.0175(15)
C47 0.059(3) 0.080(3) 0.066(3) 0.013(2) 0.038(2) 0.030(2)
C48 0.074(3) 0.054(2) 0.048(2) -0.0065(18) 0.015(2) 0.012(2)
C49 0.0307(18) 0.0440(18) 0.0375(18) 0.0047(14) 0.0137(14) -0.0008(13)
C50 0.0318(19) 0.064(2) 0.0327(18) 0.0080(16) 0.0051(14) 0.0026(16)
C51 0.058(3) 0.046(2) 0.053(2) -0.0070(17) 0.020(2) -0.0007(18)
C52 0.054(3) 0.071(3) 0.055(2) 0.033(2) 0.029(2) 0.022(2)
C53 0.084(4) 0.124(5) 0.170(6) 0.109(5) 0.080(4) 0.042(3)
C54 0.129(5) 0.103(4) 0.039(2) 0.035(2) 0.033(3) 0.064(3)
C55 0.055(3) 0.054(2) 0.076(3) 0.035(2) 0.040(2) 0.0272(18)
C56 0.053(3) 0.109(4) 0.085(4) 0.061(3) 0.024(3) 0.033(3)
C57 0.077(4) 0.057(3) 0.147(5) 0.045(3) 0.058(4) 0.042(2)
C58 0.040(2) 0.0435(18) 0.046(2) 0.0197(15) 0.0207(16) 0.0138(14)
C59 0.063(3) 0.0381(19) 0.072(3) 0.0213(18) 0.037(2) 0.0065(17)
C60 0.056(2) 0.051(2) 0.046(2) 0.0159(16) 0.0307(18) 0.0147(17)
C61 0.057(2) 0.0328(16) 0.0347(18) 0.0012(13) 0.0182(16) 0.0031(15)
C62 0.062(3) 0.045(2) 0.0347(19) 0.0046(15) 0.0048(17) 0.0033(17)
C63 0.069(3) 0.053(2) 0.037(2) 0.0031(16) 0.0226(19) -0.0006(19)
C64 0.0270(17) 0.0359(16) 0.0417(18) 0.0092(13) 0.0163(14) 0.0104(12)
C65 0.043(2) 0.051(2) 0.044(2) 0.0114(16) 0.0203(16) 0.0066(16)
C66 0.040(2) 0.059(2) 0.064(3) 0.0192(19) 0.0244(19) 0.0201(17)
C67 0.044(2) 0.062(2) 0.045(2) 0.0259(17) 0.0189(17) 0.0266(17)
C68 0.062(3) 0.076(3) 0.037(2) 0.0093(19) 0.0084(19) 0.025(2)
C69 0.050(3) 0.104(3) 0.063(3) 0.050(3) 0.029(2) 0.040(2)
C70 0.044(2) 0.0361(18) 0.065(2) 0.0163(16) 0.0230(18) 0.0141(15)
C71 0.049(3) 0.043(2) 0.091(3) 0.018(2) 0.017(2) 0.0028(17)
C72 0.071(3) 0.040(2) 0.099(4) 0.024(2) 0.037(3) 0.026(2)

loop_
_atom_type_symbol
_atom_type_description
_atom_type_scat_dispersion_real
_atom_type_scat_dispersion_imag
_atom_type_scat_source
C C 0.0033 0.0016 'International Tables Vol C Tables 4.2.6.8 and 6.1.1.4'
H H 0.0000 0.0000 'International Tables Vol C Tables 4.2.6.8 and 6.1.1.4'
P P 0.1023 0.0942 'International Tables Vol C Tables 4.2.6.8 and 6.1.1.4'
Cu Cu 0.3201 1.2651 'International Tables Vol C Tables 4.2.6.8 and 6.1.1.4'
Se Se -0.0929 2.2259 'International Tables Vol C Tables 4.2.6.8 and 6.1.1.4'

loop_
_exptl_crystal_face_index_h
_exptl_crystal_face_index_k
_exptl_crystal_face_index_l
_exptl_crystal_face_perp_dist
0 0 1 0.1670
-1 0 0 0.1140
0 1 -1 0.1410
1 1 -1 0.2440
0 -1 1 0.1320
-1 -2 0 0.1840
-1 1 0 0.1760
1 0 0 0.2590
0 1 0 0.1470
1 -1 -1 0.1240
0 0 -1 0.2030

loop_
_geom_angle_atom_site_label_1
_geom_angle_atom_site_label_2
_geom_angle_atom_site_label_3
_geom_angle
P1 Cu1 Se2 128.24(3)
P1 Cu1 Se1 121.99(3)
Se2 Cu1 Se1 109.753(19)
Se1 Cu2 Se4 143.75(2)
Se1 Cu2 Se3 106.827(18)
Se4 Cu2 Se3 109.266(19)
Se2 Cu3 Se5 127.239(18)
Se2 Cu3 Se3 117.359(18)
Se5 Cu3 Se3 115.169(18)
P2 Cu4 Se6 131.08(3)
P2 Cu4 Se4 120.20(3)
Se6 Cu4 Se4 108.673(17)
P3 Cu5 Se5 131.18(3)
P3 Cu5 Se4 120.54(3)
Se5 Cu5 Se4 102.443(17)
P4 Cu6 Se3 131.24(3)
P4 Cu6 Se6 120.65(3)
Se3 Cu6 Se6 94.232(17)
P4 Cu6 Se5 106.67(3)
Se3 Cu6 Se5 105.562(17)
Se6 Cu6 Se5 90.833(16)
C1 Se1 Cu2 115.91(11)
C1 Se1 Cu1 103.20(11)
Cu2 Se1 Cu1 94.805(18)
C7 Se2 Cu1 108.75(9)
C7 Se2 Cu3 109.82(10)
Cu1 Se2 Cu3 113.864(18)
C13 Se3 Cu2 110.77(9)
C13 Se3 Cu3 99.66(8)
Cu2 Se3 Cu3 66.425(15)
C13 Se3 Cu6 117.24(10)
Cu2 Se3 Cu6 117.181(17)
Cu3 Se3 Cu6 67.713(15)
C19 Se4 Cu2 112.81(10)
C19 Se4 Cu4 108.30(9)
Cu2 Se4 Cu4 89.274(17)
C19 Se4 Cu5 111.94(9)
Cu2 Se4 Cu5 101.308(17)
Cu4 Se4 Cu5 129.815(19)
C25 Se5 Cu5 106.67(9)
C25 Se5 Cu3 105.63(9)
Cu5 Se5 Cu3 70.362(16)
C25 Se5 Cu6 120.67(8)
Cu5 Se5 Cu6 121.018(17)
Cu3 Se5 Cu6 64.864(14)
C31 Se6 Cu4 100.57(9)
C31 Se6 Cu6 106.72(10)
Cu4 Se6 Cu6 112.033(17)
C43 P1 C40 107.79(19)
C43 P1 C37 104.19(18)
C40 P1 C37 102.84(18)
C43 P1 Cu1 114.66(13)
C40 P1 Cu1 117.18(12)
C37 P1 Cu1 108.76(13)
C46 P2 C49 103.11(17)
C46 P2 C52 110.93(18)
C49 P2 C52 103.60(17)
C46 P2 Cu4 115.57(11)
C49 P2 Cu4 110.85(11)
C52 P2 Cu4 111.79(13)
C61 P3 C55 106.11(19)
C61 P3 C58 106.98(16)
C55 P3 C58 103.65(16)
C61 P3 Cu5 106.96(11)
C55 P3 Cu5 112.57(13)
C58 P3 Cu5 119.73(11)
C67 P4 C64 102.64(16)
C67 P4 C70 106.87(17)
C64 P4 C70 104.27(15)
C67 P4 Cu6 112.27(12)
C64 P4 Cu6 112.21(10)
C70 P4 Cu6 117.29(12)
C6 C1 C2 119.5(4)
C6 C1 Se1 124.6(3)
C2 C1 Se1 115.9(3)
C3 C2 C1 121.7(5)
C4 C3 C2 118.4(6)
C3 C4 C5 123.1(5)
C4 C5 C6 117.6(5)
C1 C6 C5 119.6(5)
C12 C7 C8 118.2(3)
C12 C7 Se2 122.0(2)
C8 C7 Se2 119.7(3)
C9 C8 C7 120.3(4)
C10 C9 C8 120.9(4)
C9 C10 C11 120.0(4)
C10 C11 C12 119.7(4)
C7 C12 C11 120.8(4)
C18 C13 C14 119.3(3)
C18 C13 Se3 119.5(2)
C14 C13 Se3 121.0(2)
C15 C14 C13 119.4(4)
C16 C15 C14 121.4(4)
C17 C16 C15 119.3(3)
C16 C17 C18 120.2(4)
C13 C18 C17 120.3(3)
C24 C19 C20 119.8(3)
C24 C19 Se4 121.7(2)
C20 C19 Se4 118.5(3)
C19 C20 C21 120.0(4)
C22 C21 C20 120.2(4)
C21 C22 C23 119.8(4)
C22 C23 C24 119.9(4)
C19 C24 C23 120.3(3)
C26 C25 C30 118.6(3)
C26 C25 Se5 121.7(2)
C30 C25 Se5 119.6(2)
C25 C26 C27 121.3(3)
C28 C27 C26 120.1(4)
C27 C28 C29 119.5(3)
C28 C29 C30 120.7(4)
C29 C30 C25 119.9(3)
C32 C31 C36 119.0(3)
C32 C31 Se6 122.1(2)
C36 C31 Se6 118.9(3)
C31 C32 C33 120.3(4)
C34 C33 C32 120.2(4)
C35 C34 C33 120.0(4)
C34 C35 C36 120.2(4)
C31 C36 C35 120.2(4)
C39 C37 C38 112.4(4)
C39 C37 P1 109.8(3)
C38 C37 P1 115.9(3)
C42 C40 C41 110.7(4)
C42 C40 P1 109.8(3)
C41 C40 P1 111.2(3)
C45 C43 C44 110.1(4)
C45 C43 P1 118.4(3)
C44 C43 P1 109.9(3)
C47 C46 C48 110.1(3)
C47 C46 P2 116.4(3)
C48 C46 P2 113.5(3)
C50 C49 C51 110.7(3)
C50 C49 P2 111.6(2)
C51 C49 P2 109.3(3)
C54 C52 C53 113.1(4)
C54 C52 P2 110.6(3)
C53 C52 P2 116.7(3)
C57 C55 C56 111.5(4)
C57 C55 P3 116.0(3)
C56 C55 P3 109.7(3)
C60 C58 C59 110.8(3)
C60 C58 P3 110.8(2)
C59 C58 P3 116.0(3)
C62 C61 C63 109.4(3)
C62 C61 P3 110.5(2)
C63 C61 P3 109.6(3)
C65 C64 C66 110.3(3)
C65 C64 P4 111.5(2)
C66 C64 P4 116.9(2)
C68 C67 C69 110.5(3)
C68 C67 P4 110.5(3)
C69 C67 P4 111.4(3)
C71 C70 C72 110.6(3)
C71 C70 P4 112.2(3)
C72 C70 P4 116.2(3)

loop_
_geom_bond_atom_site_label_1
_geom_bond_atom_site_label_2
_geom_bond_distance
Cu1 P1 2.2474(9)
Cu1 Se2 2.4076(5)
Cu1 Se1 2.4142(5)
Cu2 Se1 2.3397(5)
Cu2 Se4 2.3614(5)
Cu2 Se3 2.4599(5)
Cu3 Se2 2.4176(5)
Cu3 Se5 2.4210(5)
Cu3 Se3 2.4693(5)
Cu4 P2 2.2344(9)
Cu4 Se6 2.3676(5)
Cu4 Se4 2.4098(5)
Cu5 P3 2.2410(8)
Cu5 Se5 2.4034(5)
Cu5 Se4 2.4329(5)
Cu6 P4 2.2482(9)
Cu6 Se3 2.4800(5)
Cu6 Se6 2.4924(5)
Cu6 Se5 2.7015(5)
Se1 C1 1.928(4)
Se2 C7 1.942(3)
Se3 C13 1.952(3)
Se4 C19 1.946(3)
Se5 C25 1.943(3)
Se6 C31 1.948(3)
P1 C43 1.864(4)
P1 C40 1.869(4)
P1 C37 1.897(4)
P2 C46 1.863(3)
P2 C49 1.864(3)
P2 C52 1.873(4)
P3 C61 1.859(4)
P3 C55 1.865(4)
P3 C58 1.875(3)
P4 C67 1.862(4)
P4 C64 1.875(3)
P4 C70 1.882(4)
C1 C6 1.361(6)
C1 C2 1.407(6)
C2 C3 1.389(7)
C3 C4 1.348(8)
C4 C5 1.394(8)
C5 C6 1.451(7)
C7 C12 1.392(5)
C7 C8 1.404(5)
C8 C9 1.392(6)
C9 C10 1.367(6)
C10 C11 1.388(6)
C11 C12 1.400(6)
C13 C18 1.393(5)
C13 C14 1.395(5)
C14 C15 1.387(5)
C15 C16 1.381(6)
C16 C17 1.380(6)
C17 C18 1.396(5)
C19 C24 1.385(5)
C19 C20 1.397(5)
C20 C21 1.400(5)
C21 C22 1.386(6)
C22 C23 1.398(6)
C23 C24 1.401(5)
C25 C26 1.389(4)
C25 C30 1.401(4)
C26 C27 1.393(5)
C27 C28 1.382(6)
C28 C29 1.388(6)
C29 C30 1.400(5)
C31 C32 1.389(5)
C31 C36 1.395(5)
C32 C33 1.397(5)
C33 C34 1.384(6)
C34 C35 1.372(7)
C35 C36 1.400(5)
C37 C39 1.506(6)
C37 C38 1.530(5)
C40 C42 1.536(6)
C40 C41 1.538(6)
C43 C45 1.530(6)
C43 C44 1.543(5)
C46 C47 1.545(5)
C46 C48 1.547(5)
C49 C50 1.538(5)
C49 C51 1.544(5)
C52 C54 1.528(6)
C52 C53 1.544(6)
C55 C57 1.538(6)
C55 C56 1.541(7)
C58 C60 1.526(5)
C58 C59 1.548(5)
C61 C62 1.520(6)
C61 C63 1.540(5)
C64 C65 1.533(5)
C64 C66 1.539(5)
C67 C68 1.540(6)
C67 C69 1.541(5)
C70 C71 1.535(5)
C70 C72 1.549(5)
